data_8104553
loop_
_publ_author_name
'Zhang, Wei'
'Zhang, Yu'
'Feng, Song-Hao'
'Wang, Jing-Jing'

_publ_section_title
;
 The crystal structure of 5-chloro-2-(quinolin-8-yl)isoindoline-1,3-dione,
 C17H9ClN2O2
;
_journal_issue 6
_journal_name_full 'Zeitschrift f\"ur Kristallographie - New Crystal Structures'
_journal_page_first 1155
_journal_page_last 1156
_journal_paper_doi 10.1515/ncrs-2021-0256
_journal_volume 236
_journal_year 2021
_chemical_formula_moiety 'C17 H9 Cl N2 O2'
_chemical_formula_sum 'C17 H9 Cl N2 O2'
_chemical_formula_weight 308.71
_space_group_crystal_system triclinic
_space_group_IT_number 2
_space_group_name_Hall '-P 1'
_space_group_name_H-M_alt 'P -1'
_atom_sites_solution_hydrogens geom
_cell_angle_alpha 74.627(6)
_cell_angle_beta 78.654(5)
_cell_angle_gamma 63.569(5)
_cell_formula_units_Z 2
_cell_length_a 7.8944(4)
_cell_length_b 8.0678(5)
_cell_length_c 12.6285(9)
_cell_measurement_reflns_used 2560
_cell_measurement_temperature 293(2)
_cell_measurement_theta_max 73.2800
_cell_measurement_theta_min 6.2390
_cell_volume 691.58(8)
_computing_cell_refinement 'CrysAlisPro 1.171.38.46 (Rigaku OD, 2015) [1]'
_computing_data_collection 'CrysAlisPro 1.171.38.46 (Rigaku OD, 2015) [1]'
_computing_data_reduction 'CrysAlisPro 1.171.38.46 (Rigaku OD, 2015) [1]'
_computing_molecular_graphics 'Olex2 (Dolomanov et al., 2009) [2]'
_computing_publication_material 'Olex2 (Dolomanov et al., 2009) [2]'
_computing_structure_refinement 'ShelXL (Sheldrick, 2015) [3]'
_computing_structure_solution 'SHELXT 2018/2 (Sheldrick, 2018) [4]'
_diffrn_ambient_temperature 293(2)
_diffrn_detector 'CCD plate'
_diffrn_detector_area_resol_mean 5.3031
_diffrn_detector_type AtlasS2
_diffrn_measured_fraction_theta_full 0.998
_diffrn_measured_fraction_theta_max 0.963
_diffrn_measurement_details
;
List of Runs (angles in degrees, time in seconds):

  # Type    Start    End  Width  t~exp~   \w     \q     \k     \f   Frames
--------------------------------------------------------------------------
  1  \w    -62.00  29.00   1.00    2.00    --  -40.30  57.00 -30.00   91
  2  \w     16.00  43.00   1.00    2.00    --   40.30 -99.00  90.00   27
  3  \w     51.00  77.00   1.00    2.00    --   40.30 -99.00  90.00   26
  4  \w     59.00  86.00   1.00    2.00    --   40.30-125.00   0.00   27
  5  \w     31.00  60.00   1.00    8.00    --  107.14 -95.00 -60.00   29
  6  \w     75.00 103.00   1.00    8.00    --  107.14 -95.00 -60.00   28
  7  \w     58.00  85.00   1.00    8.00    --  107.14 -61.00  30.00   27
  8  \w     46.00 133.00   1.00    8.00    --  107.14 -30.00 -60.00   87
  9  \w    103.00 173.00   1.00    8.00    --  107.14  45.00 -30.00   70
 10  \w    125.00 172.00   1.00    8.00    --  107.14 125.00 -60.00   47
 11  \w    134.00 178.00   1.00    8.00    --  107.14 125.00-180.00   44
 12  \w    107.00 149.00   1.00    8.00    --  107.14 125.00 -90.00   42
 13  \w     28.00 152.00   1.00    8.00    --  107.14 -15.00 150.00  124
 14  \w     34.00 121.00   1.00    8.00    --  107.14-125.00 150.00   87
 15  \w     50.00 123.00   1.00    8.00    --  107.14 -61.00 -90.00   73
 16  \w     37.00  95.00   1.00    8.00    --  107.14 -95.00-120.00   58
 17  \w   -103.00 -12.00   1.00    2.00    --  -40.30 -57.00  60.00   91
 18  \w   -109.00 -17.00   1.00    2.00    --  -40.30 -57.00-180.00   92
;
_diffrn_measurement_device 'four-circle diffractometer'
_diffrn_measurement_device_type 'SuperNova, Dual, Cu at zero, AtlasS2'
_diffrn_measurement_method '\w scans'
_diffrn_orient_matrix_type 'CrysAlisPro convention (1999,Acta A55,543-557)'
_diffrn_orient_matrix_UB_11 -0.0241956000
_diffrn_orient_matrix_UB_12 0.0447850000
_diffrn_orient_matrix_UB_13 -0.1239448000
_diffrn_orient_matrix_UB_21 -0.0479854000
_diffrn_orient_matrix_UB_22 -0.1711258000
_diffrn_orient_matrix_UB_23 0.0167874000
_diffrn_orient_matrix_UB_31 -0.2121372000
_diffrn_orient_matrix_UB_32 0.1269680000
_diffrn_orient_matrix_UB_33 0.0222896000
_diffrn_radiation_monochromator mirror
_diffrn_radiation_probe x-ray
_diffrn_radiation_type CuK\a
_diffrn_radiation_wavelength 1.54184
_diffrn_reflns_av_R_equivalents 0.0117
_diffrn_reflns_av_unetI/netI 0.0162
_diffrn_reflns_Laue_measured_fraction_full 0.998
_diffrn_reflns_Laue_measured_fraction_max 0.963
_diffrn_reflns_limit_h_max 6
_diffrn_reflns_limit_h_min -9
_diffrn_reflns_limit_k_max 10
_diffrn_reflns_limit_k_min -9
_diffrn_reflns_limit_l_max 15
_diffrn_reflns_limit_l_min -14
_diffrn_reflns_number 4378
_diffrn_reflns_point_group_measured_fraction_full 0.998
_diffrn_reflns_point_group_measured_fraction_max 0.963
_diffrn_reflns_theta_full 67.684
_diffrn_reflns_theta_max 73.600
_diffrn_reflns_theta_min 3.645
_diffrn_source 'micro-focus sealed X-ray tube'
_diffrn_source_type 'SuperNova (Cu) X-ray Source'
_exptl_absorpt_coefficient_mu 2.524
_exptl_absorpt_correction_T_max 1.00000
_exptl_absorpt_correction_T_min 0.72359
_exptl_absorpt_correction_type multi-scan
_exptl_absorpt_process_details
;
CrysAlisPro 1.171.38.46 (Rigaku Oxford Diffraction, 2015)
Empirical absorption correction using spherical harmonics,
 implemented in SCALE3 ABSPACK scaling algorithm.
;
_exptl_crystal_colour colourless
_exptl_crystal_colour_primary colourless
_exptl_crystal_density_diffrn 1.482
_exptl_crystal_description block
_exptl_crystal_F_000 316
_exptl_crystal_size_max 0.21
_exptl_crystal_size_mid 0.15
_exptl_crystal_size_min 0.11
_refine_diff_density_max 0.279
_refine_diff_density_min -0.414
_refine_diff_density_rms 0.044
_refine_ls_extinction_coef .
_refine_ls_extinction_method none
_refine_ls_goodness_of_fit_ref 1.074
_refine_ls_hydrogen_treatment constr
_refine_ls_matrix_type full
_refine_ls_number_parameters 199
_refine_ls_number_reflns 2684
_refine_ls_number_restraints 0
_refine_ls_restrained_S_all 1.074
_refine_ls_R_factor_all 0.0447
_refine_ls_R_factor_gt 0.0431
_refine_ls_shift/su_max 0.000
_refine_ls_shift/su_mean 0.000
_refine_ls_structure_factor_coef Fsqd
_refine_ls_weighting_details 'w=1/[\s^2^(Fo^2^)+(0.0778P)^2^+0.1512P] where P=(Fo^2^+2Fc^2^)/3'
_refine_ls_weighting_scheme calc
_refine_ls_wR_factor_gt 0.1292
_refine_ls_wR_factor_ref 0.1309
_reflns_Friedel_coverage 0.000
_reflns_Friedel_fraction_full .
_reflns_Friedel_fraction_max .
_reflns_number_gt 2519
_reflns_number_total 2684
_reflns_threshold_expression 'I > 2\s(I)'
_cod_data_source_file suppl_j_ncrs-2021-0256_suppl.cif
_cod_data_source_block 1
_cod_database_code 8104553
_chemical_oxdiff_formula 'C H O N'
_shelx_space_group_comment
;
The symmetry employed for this shelxl refinement is uniquely defined
by the following loop, which should always be used as a source of
symmetry information in preference to the above space-group names.
They are only intended as comments.
;
_shelx_estimated_absorpt_t_max 0.769
_shelx_estimated_absorpt_t_min 0.619
_reflns_odcompleteness_completeness 99.96
_reflns_odcompleteness_iscentric 1
_reflns_odcompleteness_theta 66.97
_olex2_refinement_description
;
1. Fixed Uiso
 At 1.2 times of:
  All C(H) groups
2.a Aromatic/amide H refined with riding coordinates:
 C8(H8), C10(H10), C11(H11), C12(H12), C13(H13), C14(H14), C15(H15), C16(H16),
 C17(H17)
;
_olex2_submission_special_instructions 'No special instructions were received'
_oxdiff_exptl_absorpt_empirical_details
;
Empirical correction (ABSPACK) includes:
- Absorption correction using spherical harmonics
- Frame scaling
;
_oxdiff_exptl_absorpt_empirical_full_max 1.354
_oxdiff_exptl_absorpt_empirical_full_min 0.715

loop_
_space_group_symop_operation_xyz
'x, y, z'
'-x, -y, -z'

loop_
_atom_site_label
_atom_site_type_symbol
_atom_site_fract_x
_atom_site_fract_y
_atom_site_fract_z
_atom_site_U_iso_or_equiv
_atom_site_adp_type
_atom_site_occupancy
_atom_site_site_symmetry_order
_atom_site_calc_flag
_atom_site_refinement_flags_posn
_atom_site_refinement_flags_adp
_atom_site_refinement_flags_occupancy
_atom_site_disorder_assembly
_atom_site_disorder_group
Cl1 Cl -0.09394(8) 0.82222(8) 0.74406(4) 0.0689(2) Uani 1 1 d . . . . .
O1 O 0.09789(19) 0.6497(2) 0.21944(12) 0.0584(4) Uani 1 1 d . . . . .
O2 O 0.51686(19) 0.6988(2) 0.39965(13) 0.0654(4) Uani 1 1 d . . . . .
N1 N 0.34452(19) 0.6585(2) 0.28782(12) 0.0443(3) Uani 1 1 d . . . . .
N2 N 0.5263(2) 0.2934(2) 0.24958(13) 0.0492(4) Uani 1 1 d . . . . .
C1 C 0.0678(2) 0.7107(2) 0.40240(14) 0.0413(3) Uani 1 1 d . . . . .
C2 C 0.1957(2) 0.7235(2) 0.45732(14) 0.0415(4) Uani 1 1 d . . . . .
C3 C 0.5698(2) 0.4297(2) 0.17598(14) 0.0417(4) Uani 1 1 d . . . . .
C4 C 0.1609(2) 0.6690(2) 0.29257(14) 0.0433(4) Uani 1 1 d . . . . .
C5 C 0.3747(2) 0.6934(2) 0.38365(15) 0.0448(4) Uani 1 1 d . . . . .
C6 C 0.4822(2) 0.6172(2) 0.19531(14) 0.0439(4) Uani 1 1 d . . . . .
C7 C 0.7000(2) 0.3942(3) 0.08110(15) 0.0468(4) Uani 1 1 d . . . . .
C8 C 0.1516(2) 0.7578(3) 0.56276(15) 0.0478(4) Uani 1 1 d . . . . .
H8 H 0.237623 0.766199 0.599639 0.057 Uiso 1 1 calc R . . . .
C9 C -0.0294(3) 0.7790(2) 0.61070(15) 0.0483(4) Uani 1 1 d . . . . .
C10 C -0.1596(3) 0.7666(3) 0.55747(16) 0.0510(4) Uani 1 1 d . . . . .
H10 H -0.278957 0.781186 0.592914 0.061 Uiso 1 1 calc R . . . .
C11 C -0.1116(2) 0.7324(3) 0.45076(16) 0.0489(4) Uani 1 1 d . . . . .
H11 H -0.197367 0.724525 0.413400 0.059 Uiso 1 1 calc R . . . .
C12 C 0.5290(3) 0.7556(3) 0.12776(17) 0.0556(4) Uani 1 1 d . . . . .
H12 H 0.473255 0.876498 0.142816 0.067 Uiso 1 1 calc R . . . .
C13 C 0.7431(3) 0.5407(3) 0.01106(16) 0.0557(5) Uani 1 1 d . . . . .
H13 H 0.827275 0.517372 -0.051652 0.067 Uiso 1 1 calc R . . . .
C14 C 0.7854(3) 0.2064(3) 0.06340(18) 0.0581(5) Uani 1 1 d . . . . .
H14 H 0.869949 0.176299 0.001588 0.070 Uiso 1 1 calc R . . . .
C15 C 0.6128(3) 0.1211(3) 0.22912(19) 0.0581(5) Uani 1 1 d . . . . .
H15 H 0.585777 0.026217 0.278956 0.070 Uiso 1 1 calc R . . . .
C16 C 0.6618(3) 0.7165(3) 0.03485(18) 0.0619(5) Uani 1 1 d . . . . .
H16 H 0.694102 0.811649 -0.010451 0.074 Uiso 1 1 calc R . . . .
C17 C 0.7428(3) 0.0711(3) 0.1373(2) 0.0630(5) Uani 1 1 d . . . . .
H17 H 0.798944 -0.053042 0.127378 0.076 Uiso 1 1 calc R . . . .

loop_
_atom_site_aniso_label
_atom_site_aniso_U_11
_atom_site_aniso_U_22
_atom_site_aniso_U_33
_atom_site_aniso_U_23
_atom_site_aniso_U_13
_atom_site_aniso_U_12
Cl1 0.0761(4) 0.0808(4) 0.0480(3) -0.0229(2) 0.0109(2) -0.0322(3)
O1 0.0530(7) 0.0786(9) 0.0534(7) -0.0261(7) -0.0044(6) -0.0291(7)
O2 0.0445(7) 0.0982(11) 0.0690(9) -0.0315(8) 0.0014(6) -0.0378(7)
N1 0.0388(7) 0.0501(8) 0.0465(8) -0.0184(6) 0.0025(6) -0.0185(6)
N2 0.0504(8) 0.0482(8) 0.0498(8) -0.0099(6) -0.0033(6) -0.0220(6)
C1 0.0394(8) 0.0407(8) 0.0442(8) -0.0094(6) -0.0028(6) -0.0170(6)
C2 0.0382(8) 0.0423(8) 0.0445(8) -0.0109(6) -0.0022(6) -0.0166(6)
C3 0.0372(8) 0.0475(8) 0.0413(8) -0.0119(6) -0.0031(6) -0.0169(6)
C4 0.0411(8) 0.0450(8) 0.0460(9) -0.0131(6) -0.0031(7) -0.0179(7)
C5 0.0396(8) 0.0484(9) 0.0489(9) -0.0145(7) -0.0026(7) -0.0184(7)
C6 0.0404(8) 0.0476(9) 0.0443(9) -0.0132(7) 0.0001(6) -0.0181(7)
C7 0.0380(8) 0.0550(9) 0.0464(9) -0.0167(7) -0.0027(7) -0.0154(7)
C8 0.0475(9) 0.0509(9) 0.0471(9) -0.0130(7) -0.0058(7) -0.0200(7)
C9 0.0508(9) 0.0457(9) 0.0442(9) -0.0114(7) 0.0041(7) -0.0184(7)
C10 0.0419(8) 0.0525(9) 0.0551(10) -0.0125(8) 0.0065(7) -0.0201(7)
C11 0.0402(8) 0.0540(9) 0.0554(10) -0.0123(8) -0.0027(7) -0.0222(7)
C12 0.0580(10) 0.0484(9) 0.0599(11) -0.0142(8) 0.0042(8) -0.0237(8)
C13 0.0480(9) 0.0706(12) 0.0468(10) -0.0159(8) 0.0061(8) -0.0253(9)
C14 0.0465(10) 0.0618(11) 0.0640(12) -0.0294(9) 0.0011(8) -0.0141(8)
C15 0.0595(11) 0.0475(10) 0.0668(12) -0.0099(8) -0.0076(9) -0.0221(8)
C16 0.0670(12) 0.0629(11) 0.0565(11) -0.0059(9) 0.0065(9) -0.0360(10)
C17 0.0575(11) 0.0500(10) 0.0799(14) -0.0258(10) -0.0061(10) -0.0140(8)

loop_
_atom_type_symbol
_atom_type_description
_atom_type_scat_dispersion_real
_atom_type_scat_dispersion_imag
_atom_type_scat_source
C C 0.0181 0.0091 'International Tables Vol C Tables 4.2.6.8 and 6.1.1.4'
H H 0.0000 0.0000 'International Tables Vol C Tables 4.2.6.8 and 6.1.1.4'
Cl Cl 0.3639 0.7018 'International Tables Vol C Tables 4.2.6.8 and 6.1.1.4'
N N 0.0311 0.0180 'International Tables Vol C Tables 4.2.6.8 and 6.1.1.4'
O O 0.0492 0.0322 'International Tables Vol C Tables 4.2.6.8 and 6.1.1.4'

loop_
_geom_angle_atom_site_label_1
_geom_angle_atom_site_label_2
_geom_angle_atom_site_label_3
_geom_angle
_geom_angle_site_symmetry_1
_geom_angle_site_symmetry_3
C4 N1 C6 123.38(14) . .
C5 N1 C4 111.90(14) . .
C5 N1 C6 124.71(14) . .
C15 N2 C3 116.65(17) . .
C2 C1 C4 108.37(14) . .
C11 C1 C2 121.46(16) . .
C11 C1 C4 130.16(15) . .
C1 C2 C5 108.37(14) . .
C8 C2 C1 122.10(15) . .
C8 C2 C5 129.53(15) . .
N2 C3 C6 118.76(15) . .
N2 C3 C7 123.38(16) . .
C7 C3 C6 117.86(16) . .
O1 C4 N1 124.94(16) . .
O1 C4 C1 129.34(16) . .
N1 C4 C1 105.71(14) . .
O2 C5 N1 125.54(17) . .
O2 C5 C2 128.83(17) . .
N1 C5 C2 105.62(14) . .
C3 C6 N1 118.97(15) . .
C12 C6 N1 120.11(16) . .
C12 C6 C3 120.92(16) . .
C3 C7 C14 116.90(17) . .
C13 C7 C3 120.13(16) . .
C13 C7 C14 122.95(17) . .
C2 C8 C9 115.91(16) . .
C8 C9 Cl1 118.20(14) . .
C10 C9 Cl1 118.75(14) . .
C10 C9 C8 123.05(17) . .
C9 C10 C11 119.87(16) . .
C1 C11 C10 117.62(16) . .
C6 C12 C16 120.32(18) . .
C16 C13 C7 120.18(17) . .
C17 C14 C7 119.46(19) . .
N2 C15 C17 124.55(19) . .
C13 C16 C12 120.51(18) . .
C14 C17 C15 119.04(18) . .

loop_
_geom_bond_atom_site_label_1
_geom_bond_atom_site_label_2
_geom_bond_distance
_geom_bond_site_symmetry_2
Cl1 C9 1.7417(18) .
O1 C4 1.204(2) .
O2 C5 1.200(2) .
N1 C4 1.404(2) .
N1 C5 1.398(2) .
N1 C6 1.429(2) .
N2 C3 1.364(2) .
N2 C15 1.319(3) .
C1 C2 1.384(2) .
C1 C4 1.484(2) .
C1 C11 1.380(2) .
C2 C5 1.490(2) .
C2 C8 1.378(2) .
C3 C6 1.423(2) .
C3 C7 1.417(2) .
C6 C12 1.359(3) .
C7 C13 1.407(3) .
C7 C14 1.418(3) .
C8 C9 1.391(3) .
C9 C10 1.385(3) .
C10 C11 1.392(3) .
C12 C16 1.412(3) .
C13 C16 1.362(3) .
C14 C17 1.356(3) .
C15 C17 1.404(3) .
